data_4036928
loop_
_publ_author_name
'Niu, Guangle'
'Liu, Weimin'
'Zhou, Bingjiang'
'Xiao, Hongyan'
'Zhang, Hongyan'
'Wu, Jiasheng'
'Ge, Jiechao'
'Wang, Pengfei'

_publ_section_title
;
 Deep-Red and Near-Infrared Xanthene Dyes for Rapid Live Cell Imaging.
;
_journal_issue 17
_journal_name_full 'The Journal of organic chemistry'
_journal_page_first 7393
_journal_page_last 7399
_journal_paper_doi 10.1021/acs.joc.6b00981
_journal_volume 81
_journal_year 2016
_chemical_formula_moiety 'C24 H26 F3 N2 O, Cl O4'
_chemical_formula_sum 'C24 H26 Cl F3 N2 O5'
_chemical_formula_weight 514.92
_space_group_crystal_system monoclinic
_space_group_IT_number 15
_space_group_name_Hall '-C 2yc'
_space_group_name_H-M_alt 'C 1 2/c 1'
_atom_sites_solution_hydrogens geom
_atom_sites_solution_primary direct
_audit_creation_date 2015-06-24
_audit_creation_method
;
Olex2 1.2
(compiled 2015.01.26 svn.r3150 for OlexSys, GUI svn.r4998)
;
_cell_angle_alpha 90
_cell_angle_beta 104.89(3)
_cell_angle_gamma 90
_cell_formula_units_Z 8
_cell_length_a 20.165(4)
_cell_length_b 7.1874(14)
_cell_length_c 34.207(7)
_cell_measurement_reflns_used 6811
_cell_measurement_temperature 173.1500
_cell_measurement_theta_max 27.4805
_cell_measurement_theta_min 1.2320
_cell_volume 4791.3(18)
_computing_cell_refinement 'CrystalClear (Rigaku Inc., 2007)'
_computing_data_collection 'CrystalClear (Rigaku Inc., 2007)'
_computing_data_reduction 'CrystalClear (Rigaku Inc., 2007)'
_computing_molecular_graphics 'Olex2 (Dolomanov et al., 2009)'
_computing_publication_material 'CIFTAB (Sheldrick, 2013)'
_computing_structure_refinement 'SHELXL (Sheldrick, 2014)'
_computing_structure_solution
;
'SHELXT (Sheldrick, 2014)'

;
_diffrn_ambient_temperature 173.1500
_diffrn_detector_area_resol_mean 28.5714
_diffrn_measured_fraction_theta_full 0.993
_diffrn_measured_fraction_theta_max 0.990
_diffrn_measurement_details
;
scan:
	Number of images: 360
	           Slice: -110.0000 - 70.0000
	     Image width: 0.5000
	        Exp time: 8.0000
	   Rotation axis: Omega
	           Omega: 0.0000
	             Chi: 45.0000
	             Phi: 90.0000
	             XTD: 45.1064
	          2theta: -19.9311
scan:
	Number of images: 270
	           Slice: -76.2500 - 58.7500
	     Image width: 0.5000
	        Exp time: 8.0000
	   Rotation axis: Omega
	           Omega: 0.0000
	             Chi: 45.0000
	             Phi: 0.0000
	             XTD: 45.1064
	          2theta: -19.9311
;
_diffrn_measurement_device
;
Saturn724+ (2x2 bin mode)
;
_diffrn_measurement_device_details
;
AFC10: Fixed Chi 2 circle
;
_diffrn_measurement_device_type 'Saturn724+ CCD'
_diffrn_measurement_method '\w scans at fixed \c = 45\%'
_diffrn_orient_matrix_type d*Trek
_diffrn_orient_matrix_UB_11 0.0501
_diffrn_orient_matrix_UB_12 0.0072
_diffrn_orient_matrix_UB_13 0.0083
_diffrn_orient_matrix_UB_21 0.0297
_diffrn_orient_matrix_UB_22 -0.0914
_diffrn_orient_matrix_UB_23 -0.1006
_diffrn_orient_matrix_UB_31 0.0077
_diffrn_orient_matrix_UB_32 0.0227
_diffrn_orient_matrix_UB_33 -0.0184
_diffrn_radiation_detector CCD
_diffrn_radiation_monochromator 'Graphite Monochromator'
_diffrn_radiation_type MoK\a
_diffrn_radiation_wavelength 0.71073
_diffrn_reflns_av_R_equivalents 0.0342
_diffrn_reflns_av_unetI/netI 0.0394
_diffrn_reflns_Laue_measured_fraction_full 0.993
_diffrn_reflns_Laue_measured_fraction_max 0.990
_diffrn_reflns_limit_h_max 26
_diffrn_reflns_limit_h_min -21
_diffrn_reflns_limit_k_max 9
_diffrn_reflns_limit_k_min -9
_diffrn_reflns_limit_l_max 35
_diffrn_reflns_limit_l_min -44
_diffrn_reflns_number 15566
_diffrn_reflns_point_group_measured_fraction_full 0.993
_diffrn_reflns_point_group_measured_fraction_max 0.990
_diffrn_reflns_theta_full 26.000
_diffrn_reflns_theta_max 27.489
_diffrn_reflns_theta_min 2.686
_diffrn_source 'Sealed Tube'
_diffrn_source_current 30.0000
_diffrn_source_power 1.5000
_diffrn_source_voltage 50.0000
_exptl_absorpt_coefficient_mu 0.221
_exptl_absorpt_correction_T_max 1.0000
_exptl_absorpt_correction_T_min 0.7611
_exptl_absorpt_correction_type multi-scan
_exptl_absorpt_process_details 'CrystalClear (Rigaku Inc., 2007)'
_exptl_crystal_colour black
_exptl_crystal_colour_primary black
_exptl_crystal_density_diffrn 1.428
_exptl_crystal_description rod
_exptl_crystal_F_000 2144
_exptl_crystal_size_max 0.67
_exptl_crystal_size_mid 0.19
_exptl_crystal_size_min 0.18
_refine_diff_density_max 0.871
_refine_diff_density_min -0.329
_refine_diff_density_rms 0.071
_refine_ls_extinction_method none
_refine_ls_goodness_of_fit_ref 1.149
_refine_ls_hydrogen_treatment constr
_refine_ls_matrix_type full
_refine_ls_number_parameters 343
_refine_ls_number_reflns 5441
_refine_ls_number_restraints 16
_refine_ls_restrained_S_all 1.156
_refine_ls_R_factor_all 0.0840
_refine_ls_R_factor_gt 0.0751
_refine_ls_shift/su_max 0.001
_refine_ls_shift/su_mean 0.000
_refine_ls_structure_factor_coef Fsqd
_refine_ls_weighting_details 'w=1/[\s^2^(Fo^2^)+(0.1035P)^2^+7.3976P] where P=(Fo^2^+2Fc^2^)/3'
_refine_ls_weighting_scheme calc
_refine_ls_wR_factor_gt 0.2019
_refine_ls_wR_factor_ref 0.2096
_reflns_Friedel_coverage 0.000
_reflns_number_gt 4837
_reflns_number_total 5441
_reflns_threshold_expression 'I > 2\s(I)'
_cod_data_source_file jo6b00981_si_002.cif
_cod_data_source_block sa4192
_cod_original_cell_volume 4791.2(18)
_cod_database_code 4036928
_shelx_space_group_comment
;
The symmetry employed for this shelxl refinement is uniquely defined
by the following loop, which should always be used as a source of
symmetry information in preference to the above space-group names.
They are only intended as comments.
;
_diffrn_number_total 5882
_olex2_refinement_description
;
1. Fixed Uiso
 At 1.2 times of:
  All C(H) groups, All C(H,H) groups
 At 1.5 times of:
  All C(H,H,H) groups
2. Restrained distances
 Cl2-O7 = Cl2-O4 = Cl2-O5 = Cl2-O6
 1.43 with sigma of 0.01
3. Uiso/Uaniso restraints and constraints
Uanis(O4) \\sim Ueq, Uanis(O5) \\sim Ueq: with sigma of 0.01 and sigma for
terminal atoms of 0.02
4. Others
 Fixed Sof: Cl2(0.5) O4(0.5) O5(0.5) O6(0.5) O7(0.5)
5.a Secondary CH2 refined with riding coordinates:
 C2(H2A,H2B), C4(H4A,H4B), C16(H16A,H16B), C17(H17A,H17B)
5.b Aromatic/amide H refined with riding coordinates:
 C6(H6), C7(H7), C10(H10), C18(H18), C19(H19), C21(H21)
5.c Idealised Me refined as rotating group:
 C1(H1A,H1B,H1C), C3(H3A,H3B,H3C), C22(H22A,H22B,H22C), C23(H23A,H23B,H23C)
;
_shelx_shelxl_version_number 2014/7
_olex2_submission_special_instructions 'No special instructions were received'

loop_
_space_group_symop_operation_xyz
'x, y, z'
'-x, y, -z+1/2'
'x+1/2, y+1/2, z'
'-x+1/2, y+1/2, -z+1/2'
'-x, -y, -z'
'x, -y, z-1/2'
'-x+1/2, -y+1/2, -z'
'x+1/2, -y+1/2, z-1/2'

loop_
_atom_site_label
_atom_site_type_symbol
_atom_site_fract_x
_atom_site_fract_y
_atom_site_fract_z
_atom_site_U_iso_or_equiv
_atom_site_adp_type
_atom_site_occupancy
_atom_site_site_symmetry_order
_atom_site_calc_flag
_atom_site_refinement_flags_posn
_atom_site_refinement_flags_adp
_atom_site_refinement_flags_occupancy
_atom_site_disorder_assembly
_atom_site_disorder_group
F1 F 0.64434(9) 0.9192(2) 0.36378(6) 0.0479(5) Uani 1 1 d . . . . .
F2 F 0.61167(10) 0.6383(3) 0.35262(6) 0.0554(5) Uani 1 1 d . . . . .
F3 F 0.56881(10) 0.8494(4) 0.31002(6) 0.0704(7) Uani 1 1 d . . . . .
O1 O 0.79397(8) 0.7068(2) 0.28128(5) 0.0254(4) Uani 1 1 d . . . . .
N1 N 0.95541(11) 0.6167(3) 0.40683(6) 0.0315(5) Uani 1 1 d . . . . .
N2 N 0.71347(12) 0.7321(3) 0.09129(6) 0.0365(5) Uani 1 1 d . . . . .
C1 C 1.03545(16) 0.7868(5) 0.37456(10) 0.0511(8) Uani 1 1 d . . . . .
H1A H 1.0668 0.7666 0.3581 0.077 Uiso 1 1 calc GR . . . .
H1B H 1.0584 0.8531 0.3986 0.077 Uiso 1 1 calc GR . . . .
H1C H 0.9970 0.8584 0.3597 0.077 Uiso 1 1 calc GR . . . .
C2 C 1.01029(14) 0.5998(4) 0.38621(8) 0.0381(6) Uani 1 1 d . . . . .
H2A H 0.9939 0.5257 0.3620 0.046 Uiso 1 1 calc R . . . .
H2B H 1.0486 0.5342 0.4037 0.046 Uiso 1 1 calc R . . . .
C3 C 0.9965(2) 0.7975(5) 0.47108(9) 0.0552(9) Uani 1 1 d . . . . .
H3A H 0.9592 0.8838 0.4625 0.083 Uiso 1 1 calc GR . . . .
H3B H 1.0359 0.8434 0.4633 0.083 Uiso 1 1 calc GR . . . .
H3C H 1.0074 0.7839 0.5000 0.083 Uiso 1 1 calc GR . . . .
C4 C 0.97581(15) 0.6106(4) 0.45131(7) 0.0368(6) Uani 1 1 d . . . . .
H4A H 1.0140 0.5251 0.4599 0.044 Uiso 1 1 calc R . . . .
H4B H 0.9379 0.5619 0.4608 0.044 Uiso 1 1 calc R . . . .
C5 C 0.89047(12) 0.6599(3) 0.38559(7) 0.0265(5) Uani 1 1 d . . . . .
C6 C 0.83660(14) 0.6911(4) 0.40497(7) 0.0309(5) Uani 1 1 d . . . . .
H6 H 0.8468 0.6887 0.4331 0.037 Uiso 1 1 calc R . . . .
C7 C 0.77076(13) 0.7242(3) 0.38353(7) 0.0302(5) Uani 1 1 d . . . . .
H7 H 0.7374 0.7439 0.3975 0.036 Uiso 1 1 calc R . . . .
C8 C 0.75132(12) 0.7299(3) 0.34063(7) 0.0261(5) Uani 1 1 d . . . . .
C9 C 0.80613(12) 0.7024(3) 0.32249(7) 0.0242(5) Uani 1 1 d . . . . .
C10 C 0.87316(12) 0.6719(3) 0.34304(7) 0.0261(5) Uani 1 1 d . . . . .
H10 H 0.9068 0.6594 0.3291 0.031 Uiso 1 1 calc R . . . .
C11 C 0.68428(12) 0.7540(3) 0.31449(8) 0.0281(5) Uani 1 1 d . . . . .
C12 C 0.67197(12) 0.7398(3) 0.27271(7) 0.0259(5) Uani 1 1 d . . . . .
C13 C 0.73031(11) 0.7197(3) 0.25706(7) 0.0238(5) Uani 1 1 d . . . . .
C14 C 0.72718(12) 0.7202(3) 0.21515(7) 0.0250(5) Uani 1 1 d . . . . .
C15 C 0.66325(12) 0.6886(3) 0.18661(7) 0.0273(5) Uani 1 1 d . . . . .
C16 C 0.60297(12) 0.6447(4) 0.20338(8) 0.0327(5) Uani 1 1 d . . . . .
H16A H 0.6033 0.5130 0.2096 0.039 Uiso 1 1 calc R . . . .
H16B H 0.5609 0.6713 0.1830 0.039 Uiso 1 1 calc R . . . .
C17 C 0.60392(12) 0.7562(4) 0.24135(8) 0.0322(5) Uani 1 1 d . . . . .
H17A H 0.5950 0.8861 0.2342 0.039 Uiso 1 1 calc R . . . .
H17B H 0.5676 0.7122 0.2528 0.039 Uiso 1 1 calc R . . . .
C18 C 0.78605(12) 0.7518(3) 0.20100(7) 0.0266(5) Uani 1 1 d . . . . .
H18 H 0.8285 0.7678 0.2194 0.032 Uiso 1 1 calc R . . . .
C19 C 0.78130(13) 0.7590(3) 0.16043(7) 0.0287(5) Uani 1 1 d . . . . .
H19 H 0.8203 0.7852 0.1517 0.034 Uiso 1 1 calc R . . . .
C20 C 0.71780(13) 0.7270(3) 0.13138(7) 0.0293(5) Uani 1 1 d . . . . .
C21 C 0.65935(13) 0.6893(3) 0.14615(8) 0.0301(5) Uani 1 1 d . . . . .
H21 H 0.6175 0.6646 0.1278 0.036 Uiso 1 1 calc R . . . .
C22 C 0.77293(16) 0.7738(5) 0.07565(8) 0.0446(7) Uani 1 1 d . . . . .
H22A H 0.7947 0.8854 0.0881 0.067 Uiso 1 1 calc GR . . . .
H22B H 0.7582 0.7908 0.0469 0.067 Uiso 1 1 calc GR . . . .
H22C H 0.8049 0.6724 0.0817 0.067 Uiso 1 1 calc GR . . . .
C23 C 0.64962(17) 0.6934(5) 0.06134(9) 0.0474(7) Uani 1 1 d . . . . .
H23A H 0.6364 0.5666 0.0639 0.071 Uiso 1 1 calc GR . . . .
H23B H 0.6558 0.7130 0.0347 0.071 Uiso 1 1 calc GR . . . .
H23C H 0.6144 0.7750 0.0655 0.071 Uiso 1 1 calc GR . . . .
C24 C 0.62644(13) 0.7913(4) 0.33453(8) 0.0345(6) Uani 1 1 d . . . . .
Cl2 Cl 0.81127(11) 0.7149(3) 0.51678(5) 0.0600(5) Uani 0.5 1 d D . . A -1
O4 O 0.7880(6) 0.8396(14) 0.4837(3) 0.108(3) Uani 0.5 1 d D U . A -1
O5 O 0.8520(3) 0.5760(8) 0.50865(16) 0.0701(16) Uani 0.5 1 d D U . A -1
O6 O 0.8580(6) 0.7933(17) 0.5507(3) 0.174(5) Uani 0.5 1 d D . . A -1
O7 O 0.7527(5) 0.6441(19) 0.5273(4) 0.142(5) Uani 0.5 1 d D . . A -1
Cl1 Cl 0.5000 0.28789(12) 0.2500 0.0331(2) Uani 1 2 d S T P . .
O2 O 0.54601(13) 0.4031(4) 0.27881(7) 0.0608(7) Uani 1 1 d . . . . .
O3 O 0.46189(14) 0.1769(4) 0.27089(8) 0.0629(7) Uani 1 1 d . . . . .

loop_
_atom_site_aniso_label
_atom_site_aniso_U_11
_atom_site_aniso_U_22
_atom_site_aniso_U_33
_atom_site_aniso_U_23
_atom_site_aniso_U_13
_atom_site_aniso_U_12
F1 0.0450(9) 0.0436(10) 0.0652(11) -0.0220(9) 0.0327(8) -0.0050(8)
F2 0.0612(12) 0.0459(10) 0.0775(13) -0.0095(9) 0.0513(10) -0.0171(9)
F3 0.0410(10) 0.120(2) 0.0538(11) -0.0006(12) 0.0198(9) 0.0395(12)
O1 0.0226(8) 0.0316(9) 0.0236(8) 0.0004(6) 0.0087(6) 0.0006(7)
N1 0.0336(11) 0.0374(12) 0.0240(9) 0.0006(8) 0.0084(8) -0.0004(9)
N2 0.0415(13) 0.0393(12) 0.0271(10) 0.0012(9) 0.0060(9) -0.0010(10)
C1 0.0373(16) 0.071(2) 0.0467(17) 0.0095(16) 0.0135(13) -0.0073(15)
C2 0.0296(12) 0.0546(17) 0.0301(12) 0.0034(12) 0.0077(10) 0.0083(12)
C3 0.070(2) 0.0502(19) 0.0347(15) -0.0050(13) -0.0064(15) -0.0052(17)
C4 0.0412(14) 0.0415(15) 0.0257(11) 0.0016(11) 0.0047(10) 0.0020(12)
C5 0.0297(12) 0.0235(11) 0.0267(11) -0.0016(9) 0.0081(9) -0.0038(9)
C6 0.0391(14) 0.0327(13) 0.0248(11) -0.0032(9) 0.0151(10) -0.0055(11)
C7 0.0347(13) 0.0284(12) 0.0329(12) -0.0045(10) 0.0184(10) -0.0027(10)
C8 0.0296(12) 0.0224(11) 0.0304(11) -0.0035(9) 0.0151(9) -0.0036(9)
C9 0.0290(11) 0.0216(10) 0.0243(10) -0.0016(8) 0.0111(9) -0.0031(9)
C10 0.0266(11) 0.0285(11) 0.0256(11) -0.0022(9) 0.0109(9) -0.0002(9)
C11 0.0273(12) 0.0232(11) 0.0388(13) 0.0005(9) 0.0175(10) 0.0018(9)
C12 0.0253(11) 0.0182(10) 0.0367(12) 0.0020(9) 0.0124(9) 0.0014(9)
C13 0.0218(10) 0.0195(10) 0.0307(11) 0.0015(8) 0.0080(9) 0.0001(8)
C14 0.0253(11) 0.0218(11) 0.0287(11) 0.0012(9) 0.0082(9) 0.0017(9)
C15 0.0248(11) 0.0218(11) 0.0340(12) 0.0011(9) 0.0054(9) 0.0017(9)
C16 0.0212(11) 0.0374(14) 0.0385(13) 0.0018(11) 0.0063(9) -0.0010(10)
C17 0.0238(11) 0.0340(13) 0.0396(13) 0.0030(11) 0.0094(10) 0.0042(10)
C18 0.0251(11) 0.0258(11) 0.0291(11) 0.0003(9) 0.0071(9) 0.0002(9)
C19 0.0289(12) 0.0289(12) 0.0299(11) 0.0008(9) 0.0103(9) -0.0002(10)
C20 0.0352(13) 0.0236(11) 0.0279(11) 0.0004(9) 0.0059(10) 0.0036(10)
C21 0.0269(12) 0.0258(12) 0.0343(12) 0.0010(10) 0.0021(9) 0.0004(9)
C22 0.0489(17) 0.0581(19) 0.0287(12) 0.0023(12) 0.0134(12) 0.0012(14)
C23 0.0506(17) 0.0518(18) 0.0321(13) -0.0015(13) -0.0031(12) 0.0015(15)
C24 0.0306(13) 0.0374(14) 0.0408(14) -0.0023(11) 0.0185(11) 0.0021(11)
Cl2 0.0846(13) 0.0666(11) 0.0378(7) 0.0025(7) 0.0320(8) 0.0135(9)
O4 0.165(9) 0.097(5) 0.096(6) 0.040(4) 0.092(7) 0.050(6)
O5 0.064(3) 0.086(4) 0.076(3) 0.026(3) 0.045(3) 0.045(3)
O6 0.230(13) 0.170(11) 0.086(6) -0.038(7) -0.024(7) -0.022(9)
O7 0.144(10) 0.156(10) 0.177(11) 0.066(8) 0.133(10) 0.048(8)
Cl1 0.0315(4) 0.0288(4) 0.0442(5) 0.000 0.0194(4) 0.000
O2 0.0582(14) 0.0670(16) 0.0547(14) -0.0051(12) 0.0102(11) -0.0298(13)
O3 0.0775(17) 0.0555(15) 0.0710(16) -0.0067(12) 0.0467(14) -0.0285(13)

loop_
_atom_type_symbol
_atom_type_description
_atom_type_scat_dispersion_real
_atom_type_scat_dispersion_imag
_atom_type_scat_source
C C 0.0033 0.0016 'International Tables Vol C Tables 4.2.6.8 and 6.1.1.4'
H H 0.0000 0.0000 'International Tables Vol C Tables 4.2.6.8 and 6.1.1.4'
Cl Cl 0.1484 0.1585 'International Tables Vol C Tables 4.2.6.8 and 6.1.1.4'
F F 0.0171 0.0103 'International Tables Vol C Tables 4.2.6.8 and 6.1.1.4'
N N 0.0061 0.0033 'International Tables Vol C Tables 4.2.6.8 and 6.1.1.4'
O O 0.0106 0.0060 'International Tables Vol C Tables 4.2.6.8 and 6.1.1.4'

loop_
_geom_angle_atom_site_label_1
_geom_angle_atom_site_label_2
_geom_angle_atom_site_label_3
_geom_angle
_geom_angle_site_symmetry_1
_geom_angle_site_symmetry_3
C13 O1 C9 121.89(18) . .
C2 N1 C4 116.8(2) . .
C5 N1 C2 120.4(2) . .
C5 N1 C4 122.3(2) . .
C20 N2 C22 122.1(2) . .
C20 N2 C23 121.7(3) . .
C23 N2 C22 116.3(2) . .
H1A C1 H1B 109.5 . .
H1A C1 H1C 109.5 . .
H1B C1 H1C 109.5 . .
C2 C1 H1A 109.5 . .
C2 C1 H1B 109.5 . .
C2 C1 H1C 109.5 . .
N1 C2 C1 113.4(3) . .
N1 C2 H2A 108.9 . .
N1 C2 H2B 108.9 . .
C1 C2 H2A 108.9 . .
C1 C2 H2B 108.9 . .
H2A C2 H2B 107.7 . .
H3A C3 H3B 109.5 . .
H3A C3 H3C 109.5 . .
H3B C3 H3C 109.5 . .
C4 C3 H3A 109.5 . .
C4 C3 H3B 109.5 . .
C4 C3 H3C 109.5 . .
N1 C4 C3 114.0(2) . .
N1 C4 H4A 108.7 . .
N1 C4 H4B 108.7 . .
C3 C4 H4A 108.7 . .
C3 C4 H4B 108.7 . .
H4A C4 H4B 107.6 . .
N1 C5 C6 122.0(2) . .
N1 C5 C10 121.0(2) . .
C10 C5 C6 117.0(2) . .
C5 C6 H6 119.0 . .
C7 C6 C5 122.0(2) . .
C7 C6 H6 119.0 . .
C6 C7 H7 118.9 . .
C6 C7 C8 122.2(2) . .
C8 C7 H7 118.9 . .
C7 C8 C11 128.1(2) . .
C9 C8 C7 114.3(2) . .
C9 C8 C11 117.6(2) . .
O1 C9 C8 119.7(2) . .
O1 C9 C10 115.1(2) . .
C10 C9 C8 125.2(2) . .
C5 C10 H10 120.4 . .
C9 C10 C5 119.3(2) . .
C9 C10 H10 120.4 . .
C8 C11 C24 116.9(2) . .
C12 C11 C8 121.7(2) . .
C12 C11 C24 121.4(2) . .
C11 C12 C13 116.7(2) . .
C11 C12 C17 127.8(2) . .
C13 C12 C17 115.4(2) . .
O1 C13 C12 121.9(2) . .
O1 C13 C14 114.3(2) . .
C14 C13 C12 123.7(2) . .
C13 C14 C15 119.4(2) . .
C18 C14 C13 121.6(2) . .
C18 C14 C15 119.0(2) . .
C14 C15 C16 116.8(2) . .
C21 C15 C14 120.1(2) . .
C21 C15 C16 123.0(2) . .
C15 C16 H16A 109.1 . .
C15 C16 H16B 109.1 . .
C15 C16 C17 112.4(2) . .
H16A C16 H16B 107.9 . .
C17 C16 H16A 109.1 . .
C17 C16 H16B 109.1 . .
C12 C17 C16 112.0(2) . .
C12 C17 H17A 109.2 . .
C12 C17 H17B 109.2 . .
C16 C17 H17A 109.2 . .
C16 C17 H17B 109.2 . .
H17A C17 H17B 107.9 . .
C14 C18 H18 119.7 . .
C19 C18 C14 120.6(2) . .
C19 C18 H18 119.7 . .
C18 C19 H19 119.4 . .
C18 C19 C20 121.2(2) . .
C20 C19 H19 119.4 . .
N2 C20 C19 121.0(2) . .
N2 C20 C21 121.5(2) . .
C21 C20 C19 117.5(2) . .
C15 C21 C20 121.6(2) . .
C15 C21 H21 119.2 . .
C20 C21 H21 119.2 . .
N2 C22 H22A 109.5 . .
N2 C22 H22B 109.5 . .
N2 C22 H22C 109.5 . .
H22A C22 H22B 109.5 . .
H22A C22 H22C 109.5 . .
H22B C22 H22C 109.5 . .
N2 C23 H23A 109.5 . .
N2 C23 H23B 109.5 . .
N2 C23 H23C 109.5 . .
H23A C23 H23B 109.5 . .
H23A C23 H23C 109.5 . .
H23B C23 H23C 109.5 . .
F1 C24 C11 111.5(2) . .
F2 C24 F1 105.6(2) . .
F2 C24 C11 110.7(2) . .
F3 C24 F1 106.4(2) . .
F3 C24 F2 107.0(2) . .
F3 C24 C11 115.0(2) . .
O5 Cl2 O4 113.0(4) . .
O5 Cl2 O6 98.6(6) . .
O5 Cl2 O7 112.0(6) . .
O6 Cl2 O4 114.6(8) . .
O6 Cl2 O7 111.1(9) . .
O7 Cl2 O4 107.6(5) . .
O2 Cl1 O2 109.3(2) . 2_655
O3 Cl1 O2 109.40(17) . 2_655
O3 Cl1 O2 109.40(17) 2_655 .
O3 Cl1 O2 108.49(15) 2_655 2_655
O3 Cl1 O2 108.49(15) . .
O3 Cl1 O3 111.7(2) 2_655 .

loop_
_geom_bond_atom_site_label_1
_geom_bond_atom_site_label_2
_geom_bond_distance
_geom_bond_site_symmetry_2
F1 C24 1.338(3) .
F2 C24 1.333(3) .
F3 C24 1.314(3) .
O1 C9 1.368(3) .
O1 C13 1.340(3) .
N1 C2 1.462(3) .
N1 C4 1.471(3) .
N1 C5 1.360(3) .
N2 C20 1.352(3) .
N2 C22 1.464(4) .
N2 C23 1.452(4) .
C1 H1A 0.9600 .
C1 H1B 0.9600 .
C1 H1C 0.9600 .
C1 C2 1.525(5) .
C2 H2A 0.9700 .
C2 H2B 0.9700 .
C3 H3A 0.9600 .
C3 H3B 0.9600 .
C3 H3C 0.9600 .
C3 C4 1.514(4) .
C4 H4A 0.9700 .
C4 H4B 0.9700 .
C5 C6 1.428(3) .
C5 C10 1.409(3) .
C6 H6 0.9300 .
C6 C7 1.363(4) .
C7 H7 0.9300 .
C7 C8 1.419(3) .
C8 C9 1.413(3) .
C8 C11 1.427(3) .
C9 C10 1.371(3) .
C10 H10 0.9300 .
C11 C12 1.390(3) .
C11 C24 1.521(3) .
C12 C13 1.420(3) .
C12 C17 1.514(3) .
C13 C14 1.419(3) .
C14 C15 1.421(3) .
C14 C18 1.411(3) .
C15 C16 1.505(3) .
C15 C21 1.366(4) .
C16 H16A 0.9700 .
C16 H16B 0.9700 .
C16 C17 1.522(4) .
C17 H17A 0.9700 .
C17 H17B 0.9700 .
C18 H18 0.9300 .
C18 C19 1.367(3) .
C19 H19 0.9300 .
C19 C20 1.424(3) .
C20 C21 1.423(4) .
C21 H21 0.9300 .
C22 H22A 0.9600 .
C22 H22B 0.9600 .
C22 H22C 0.9600 .
C23 H23A 0.9600 .
C23 H23B 0.9600 .
C23 H23C 0.9600 .
Cl2 O4 1.425(7) .
Cl2 O5 1.367(4) .
Cl2 O6 1.411(7) .
Cl2 O7 1.415(7) .
Cl1 O2 1.431(2) 2_655
Cl1 O2 1.431(2) .
Cl1 O3 1.421(2) .
Cl1 O3 1.421(2) 2_655

loop_
_geom_torsion_atom_site_label_1
_geom_torsion_atom_site_label_2
_geom_torsion_atom_site_label_3
_geom_torsion_atom_site_label_4
_geom_torsion
O1 C9 C10 C5 -178.3(2)
O1 C13 C14 C15 165.1(2)
O1 C13 C14 C18 -15.0(3)
N1 C5 C6 C7 -176.3(2)
N1 C5 C10 C9 175.3(2)
N2 C20 C21 C15 -178.4(2)
C2 N1 C4 C3 86.5(3)
C2 N1 C5 C6 -175.3(2)
C2 N1 C5 C10 6.1(4)
C4 N1 C2 C1 -96.6(3)
C4 N1 C5 C6 -4.0(4)
C4 N1 C5 C10 177.4(2)
C5 N1 C2 C1 75.2(3)
C5 N1 C4 C3 -85.2(3)
C5 C6 C7 C8 0.1(4)
C6 C5 C10 C9 -3.4(3)
C6 C7 C8 C9 -1.3(4)
C6 C7 C8 C11 176.7(2)
C7 C8 C9 O1 -179.3(2)
C7 C8 C9 C10 0.1(3)
C7 C8 C11 C12 -174.0(2)
C7 C8 C11 C24 4.4(4)
C8 C9 C10 C5 2.3(4)
C8 C11 C12 C13 -6.5(3)
C8 C11 C12 C17 178.1(2)
C8 C11 C24 F1 45.6(3)
C8 C11 C24 F2 -71.7(3)
C8 C11 C24 F3 166.9(2)
C9 O1 C13 C12 3.6(3)
C9 O1 C13 C14 -179.3(2)
C9 C8 C11 C12 4.0(3)
C9 C8 C11 C24 -177.6(2)
C10 C5 C6 C7 2.4(4)
C11 C8 C9 O1 2.5(3)
C11 C8 C9 C10 -178.1(2)
C11 C12 C13 O1 2.8(3)
C11 C12 C13 C14 -174.1(2)
C11 C12 C17 C16 -151.9(2)
C12 C11 C24 F1 -136.0(2)
C12 C11 C24 F2 106.8(3)
C12 C11 C24 F3 -14.6(4)
C12 C13 C14 C15 -17.8(3)
C12 C13 C14 C18 162.1(2)
C13 O1 C9 C8 -6.2(3)
C13 O1 C9 C10 174.3(2)
C13 C12 C17 C16 32.6(3)
C13 C14 C15 C16 -3.5(3)
C13 C14 C15 C21 179.8(2)
C13 C14 C18 C19 -177.4(2)
C14 C15 C16 C17 37.8(3)
C14 C15 C21 C20 -2.0(4)
C14 C18 C19 C20 -2.8(4)
C15 C14 C18 C19 2.5(3)
C15 C16 C17 C12 -51.8(3)
C16 C15 C21 C20 -178.4(2)
C17 C12 C13 O1 178.8(2)
C17 C12 C13 C14 1.9(3)
C18 C14 C15 C16 176.6(2)
C18 C14 C15 C21 -0.1(3)
C18 C19 C20 N2 -179.3(2)
C18 C19 C20 C21 0.7(4)
C19 C20 C21 C15 1.7(4)
C21 C15 C16 C17 -145.6(2)
C22 N2 C20 C19 -1.1(4)
C22 N2 C20 C21 179.0(3)
C23 N2 C20 C19 177.8(2)
C23 N2 C20 C21 -2.1(4)
C24 C11 C12 C13 175.1(2)
C24 C11 C12 C17 -0.3(4)
